data_7039949
loop_
_publ_author_name
'K\"ohler, C'
'Rentschler, E.'

_publ_section_title
;
 Functionalized phosphonates as building units for multi-dimensional homo-
 and heterometallic 3d-4f inorganic-organic hybrid-materials.
;
_journal_issue 32
_journal_name_full 'Dalton transactions (Cambridge, England : 2003)'
_journal_page_first 12854
_journal_page_last 12861
_journal_paper_doi 10.1039/c6dt02023b
_journal_volume 45
_journal_year 2016
_chemical_formula_moiety 'C30 H28 Co Gd N6 O20 P6, 6.25(H2 O), 0.25(O)'
_chemical_formula_sum 'C30 H40.5 Co Gd N6 O26.5 P6'
_chemical_formula_weight 1311.18
_chemical_name_systematic Compound-3a
_space_group_crystal_system monoclinic
_space_group_IT_number 15
_space_group_name_Hall '-C 2yc'
_space_group_name_H-M_alt 'C 1 2/c 1'
_symmetry_space_group_name_Hall '-C 2yc'
_symmetry_space_group_name_H-M 'C 1 2/c 1'
_atom_sites_solution_hydrogens mixed
_atom_sites_solution_primary direct
_audit_creation_date 2016-07-09
_audit_creation_method
;
Olex2 1.2
(compiled 2015.01.26 svn.r3150 for OlexSys, GUI svn.r4998)
;
_audit_update_record
;
2016-07-09 deposited with the CCDC.
2016-07-18 downloaded from the CCDC.
;
_cell_angle_alpha 90
_cell_angle_beta 116.436(2)
_cell_angle_gamma 90
_cell_formula_units_Z 8
_cell_length_a 25.1648(18)
_cell_length_b 17.1628(12)
_cell_length_c 23.0284(18)
_cell_measurement_reflns_used 6060
_cell_measurement_temperature 173.15
_cell_measurement_theta_max 27.848
_cell_measurement_theta_min 2.571
_cell_volume 8905.9(11)
_computing_cell_refinement 'SAINT v8.34A (Bruker, 2013)'
_computing_data_reduction 'SAINT v8.34A (Bruker, 2013)'
_computing_molecular_graphics 'Olex2 (Dolomanov et al., 2009)'
_computing_publication_material 'Olex2 (Dolomanov et al., 2009)'
_computing_structure_refinement 'ShelXL (Sheldrick, 2008)'
_computing_structure_solution 'ShelXT (Sheldrick, 2015)'
_diffrn_ambient_temperature 173.15
_diffrn_detector 'CCD area detector'
_diffrn_detector_area_resol_mean 5.6
_diffrn_detector_type 'Bruker SMART CCD 6000 area detector'
_diffrn_measured_fraction_theta_full 1.000
_diffrn_measured_fraction_theta_max 0.996
_diffrn_measurement_device 'three-circle diffractometer'
_diffrn_measurement_device_type 'Bruker SMART CCD 6000 area detector'
_diffrn_measurement_method '\w scans'
_diffrn_radiation_monochromator graphite
_diffrn_radiation_probe x-ray
_diffrn_radiation_type MoK\a
_diffrn_radiation_wavelength 0.71073
_diffrn_reflns_av_R_equivalents 0.0604
_diffrn_reflns_av_unetI/netI 0.0792
_diffrn_reflns_Laue_measured_fraction_full 1.000
_diffrn_reflns_Laue_measured_fraction_max 0.996
_diffrn_reflns_limit_h_max 33
_diffrn_reflns_limit_h_min -20
_diffrn_reflns_limit_k_max 22
_diffrn_reflns_limit_k_min -19
_diffrn_reflns_limit_l_max 30
_diffrn_reflns_limit_l_min -30
_diffrn_reflns_number 29738
_diffrn_reflns_point_group_measured_fraction_full 1.000
_diffrn_reflns_point_group_measured_fraction_max 0.996
_diffrn_reflns_theta_full 26.000
_diffrn_reflns_theta_max 27.946
_diffrn_reflns_theta_min 1.491
_diffrn_source 'sealed X-ray tube'
_diffrn_source_target Mo
_exptl_absorpt_coefficient_mu 2.167
_exptl_absorpt_correction_T_max 1.0204
_exptl_absorpt_correction_T_min 0.8405
_exptl_absorpt_correction_type multi-scan
_exptl_absorpt_process_details '[c.f. r.h. blessing, acta cryst. (1995), a51, 33-38]'
_exptl_crystal_colour 'clear yellow'
_exptl_crystal_colour_lustre clear
_exptl_crystal_colour_primary yellow
_exptl_crystal_density_diffrn 1.956
_exptl_crystal_description needle
_exptl_crystal_F_000 5244
_exptl_crystal_size_max 0.51
_exptl_crystal_size_mid 0.16
_exptl_crystal_size_min 0.08
_refine_diff_density_max 1.786
_refine_diff_density_min -1.761
_refine_diff_density_rms 0.157
_refine_ls_extinction_method none
_refine_ls_goodness_of_fit_ref 0.978
_refine_ls_hydrogen_treatment constr
_refine_ls_matrix_type full
_refine_ls_number_parameters 737
_refine_ls_number_reflns 10663
_refine_ls_number_restraints 54
_refine_ls_restrained_S_all 0.979
_refine_ls_R_factor_all 0.0718
_refine_ls_R_factor_gt 0.0470
_refine_ls_shift/su_max 0.001
_refine_ls_shift/su_mean 0.000
_refine_ls_structure_factor_coef Fsqd
_refine_ls_weighting_details 'w=1/[\s^2^(Fo^2^)+(0.0636P)^2^] where P=(Fo^2^+2Fc^2^)/3'
_refine_ls_weighting_scheme calc
_refine_ls_wR_factor_gt 0.1146
_refine_ls_wR_factor_ref 0.1250
_reflns_Friedel_coverage 0.000
_reflns_number_gt 7646
_reflns_number_total 10663
_reflns_threshold_expression 'I > 2\s(I)'
_cod_data_source_file c6dt02023b2.cif
_cod_data_source_block Compound-3a
_cod_depositor_comments 'Adding full bibliography for 7039946--7039953.cif.'
_cod_original_formula_sum 'C30 H40.50 Co Gd N6 O26.50 P6'
_cod_database_code 7039949
_shelx_space_group_comment
;
The symmetry employed for this shelxl refinement is uniquely defined
by the following loop, which should always be used as a source of
symmetry information in preference to the above space-group names.
They are only intended as comments.
;
_shelx_estimated_absorpt_t_max 0.846
_shelx_estimated_absorpt_t_min 0.405
_olex2_refinement_description
;
1. Fixed Uiso
 At 1.2 times of:
  All C(H) groups
 At 1.5 times of:
  All O(H) groups, All O(H,H) groups
2. Uiso/Uaniso restraints and constraints
Uanis(P1X) \\sim Ueq: with sigma of 0.001 and sigma for terminal atoms of 0.01
Uanis(O17) \\sim Ueq: with sigma of 0.01 and sigma for terminal atoms of 0.01
Uanis(O29) \\sim Ueq: with sigma of 0.01 and sigma for terminal atoms of 0.02
Uanis(O4X) \\sim Ueq: with sigma of 0.004 and sigma for terminal atoms of 0.005
Uanis(O4A) \\sim Ueq: with sigma of 0.01 and sigma for terminal atoms of 0.01
Uanis(O27A) \\sim Ueq: with sigma of 0.01 and sigma for terminal atoms of 0.02
Uanis(O25) \\sim Ueq: with sigma of 0.01 and sigma for terminal atoms of 0.02
Uanis(O2X) \\sim Ueq, Uanis(O3X) \\sim Ueq: with sigma of 0.01 and sigma for
terminal atoms of 0.001
3. Others
 Sof(P2)=Sof(O4)=Sof(H4)=1-FVAR(1)
 Sof(P1X)=Sof(O4A)=Sof(H4AA)=FVAR(1)
 Sof(O16)=Sof(O18)=Sof(O17)=Sof(H17)=1-FVAR(2)
 Sof(O2X)=Sof(H2X)=Sof(O4X)=Sof(O3X)=FVAR(2)
 Sof(O19A)=Sof(H19C)=Sof(H19D)=Sof(O20A)=Sof(H20C)=Sof(H20D)=1-FVAR(3)
 Sof(O19)=Sof(H19A)=Sof(H19B)=Sof(O20)=Sof(H20A)=Sof(H20B)=FVAR(3)
 Fixed Sof: H26A(0.5) H26B(0.5) O28(0.25) H28A(0.25) H28B(0.25) O29(0.25)
 O27(0.5) H27A(0.5) H27B(0.5) H25A(0.5) H25B(0.5) O27A(0.5) H27C(0.5) H27D(0.5)
4.a Riding coordinates:
 O3(H3), O26(H26A,H26B), O28(H28A,H28B), O22(H22A,H22B), O21(H21A,H21B),
 O23(H23A,H23B), O27(H27A,H27B), O25(H25A,H25B), O4A(H4AA), O27A(H27C,H27D),
 O19A(H19C,H19D)
4.b Free rotating group:
 O24(H24A,H24B)
4.c Rotating group:
 O19(H19A,H19B), O20(H20A,H20B), O20A(H20C,H20D)
4.d Aromatic/amide H refined with riding coordinates:
 C11(H11A), C1(H1), C14(H14), C21(H21), C17(H17A), C24(H24), C10(H10),
 C30(H30), C13(H13A), C27(H27), C3(H3A), C4(H4A), C28(H28), C8(H8), C7(H7),
 C23(H23), C18(H18), C20(H20)
4.e Idealised tetrahedral OH refined as rotating group:
 O11(H11), O13(H13), O17(H17), O2X(H2X), O9(H9), O4(H4)
;
_shelx_shelxl_version_number 2014/7
_olex2_submission_special_instructions 'No special instructions were received'

loop_
_space_group_symop_operation_xyz
'x, y, z'
'-x, y, -z+1/2'
'x+1/2, y+1/2, z'
'-x+1/2, y+1/2, -z+1/2'
'-x, -y, -z'
'x, -y, z-1/2'
'-x+1/2, -y+1/2, -z'
'x+1/2, -y+1/2, z-1/2'

loop_
_atom_site_label
_atom_site_type_symbol
_atom_site_fract_x
_atom_site_fract_y
_atom_site_fract_z
_atom_site_U_iso_or_equiv
_atom_site_adp_type
_atom_site_occupancy
_atom_site_site_symmetry_order
_atom_site_calc_flag
_atom_site_refinement_flags_posn
_atom_site_refinement_flags_adp
_atom_site_refinement_flags_occupancy
_atom_site_disorder_assembly
_atom_site_disorder_group
Gd01 Gd 0.26122(2) 0.59435(2) 0.03297(2) 0.01897(8) Uani 1 1 d . . . . .
Co02 Co 0.35951(3) 0.72734(3) 0.34232(3) 0.01173(14) Uani 1 1 d . . . . .
P1X P 0.3147(7) 0.8933(9) 0.5383(7) 0.021(4) Uani 0.101(5) 1 d . U . A 2
P5 P 0.23720(6) 0.91975(7) 0.11926(6) 0.0171(3) Uani 1 1 d . . . . .
P3 P 0.40688(7) 0.69100(8) 0.12594(7) 0.0204(3) Uani 1 1 d . . . . .
P4 P 0.38926(6) 0.54082(8) 0.56101(6) 0.0169(3) Uani 1 1 d . . . . .
P1 P 0.20434(6) 0.52278(8) 0.14279(7) 0.0189(3) Uani 1 1 d . . . . .
P6 P 0.58041(7) 0.75900(8) 0.57310(7) 0.0219(3) Uani 1 1 d . . . . .
P2 P 0.33999(8) 0.92243(10) 0.53209(8) 0.0252(5) Uani 0.899(5) 1 d . . . A 1
O14 O 0.24628(17) 0.8748(2) 0.06827(18) 0.0234(8) Uani 1 1 d . . . . .
O10 O 0.44564(17) 0.4997(2) 0.60527(19) 0.0270(9) Uani 1 1 d . . . . .
O11 O 0.38374(19) 0.6235(2) 0.5850(2) 0.0282(9) Uani 1 1 d . . . . .
H11 H 0.4174 0.6443 0.6028 0.042 Uiso 1 1 calc GR . . . .
O7 O 0.34626(17) 0.6670(2) 0.07526(19) 0.0258(9) Uani 1 1 d . . . . .
O13 O 0.24063(17) 1.0097(2) 0.10937(19) 0.0260(9) Uani 1 1 d . . . . .
H13 H 0.2553 1.0177 0.0835 0.039 Uiso 1 1 calc GR . . . .
O12 O 0.33238(17) 0.4985(2) 0.54637(19) 0.0252(9) Uani 1 1 d . . . . .
O15 O 0.18262(16) 0.8999(2) 0.12650(19) 0.0259(9) Uani 1 1 d . . . . .
O3 O 0.22398(17) 0.4444(2) 0.17951(19) 0.0252(9) Uani 1 1 d . . . . .
H3 H 0.1961 0.4259 0.1858 0.038 Uiso 1 1 d R . . . .
O16 O 0.63942(18) 0.7947(3) 0.5856(2) 0.0296(11) Uani 0.910(6) 1 d . . . B 1
O1 O 0.24655(17) 0.5446(2) 0.11498(18) 0.0255(9) Uani 1 1 d . . . . .
O5 O 0.29381(19) 0.9801(2) 0.5268(2) 0.0352(10) Uani 1 1 d . . . . .
O8 O 0.4176(2) 0.7767(2) 0.1334(2) 0.0345(10) Uani 1 1 d . . . . .
O2 O 0.13975(18) 0.5164(3) 0.0963(2) 0.0370(10) Uani 1 1 d . . . . .
O18 O 0.5570(2) 0.7776(3) 0.6209(2) 0.0312(12) Uani 0.910(6) 1 d . . . B 1
O17 O 0.58042(19) 0.6695(2) 0.5625(2) 0.0303(12) Uani 0.910(6) 1 d . U . B 1
H17 H 0.6153 0.6543 0.5736 0.045 Uiso 0.910(6) 1 calc GR . . B 1
O19 O 0.2547(5) 0.7097(5) 0.1017(4) 0.013(3) Uani 0.52(3) 1 d . . . C 1
H19A H 0.2740 0.6987 0.1433 0.020 Uiso 0.52(3) 1 d GR . . C 1
H19B H 0.2172 0.7192 0.0917 0.020 Uiso 0.52(3) 1 d GR . . C 1
O20 O 0.1634(4) 0.6483(8) -0.0157(5) 0.021(3) Uani 0.52(3) 1 d . . . C 1
H20A H 0.1509 0.6533 -0.0577 0.031 Uiso 0.52(3) 1 d GR . . C 1
H20B H 0.1639 0.6946 0.0012 0.031 Uiso 0.52(3) 1 d GR . . C 1
O2X O 0.5421(17) 0.678(2) 0.5879(19) 0.016(9) Uani 0.090(6) 1 d . U . B 2
H2X H 0.5584 0.6674 0.6275 0.024 Uiso 0.090(6) 1 calc GR . . B 2
O4X O 0.6310(16) 0.730(2) 0.5657(19) 0.015(9) Uani 0.090(6) 1 d . U . B 2
O3X O 0.5842(17) 0.823(2) 0.6154(19) 0.017(9) Uani 0.090(6) 1 d . U . B 2
O9 O 0.45682(17) 0.6495(2) 0.11528(19) 0.0245(8) Uani 1 1 d . . . . .
H9 H 0.4462 0.6038 0.1022 0.037 Uiso 1 1 calc GR . . . .
O24 O 0.6691(2) 0.5793(4) 0.7360(3) 0.0586(15) Uani 1 1 d . . . . .
H24A H 0.6755 0.5812 0.7019 0.088 Uiso 1 1 d G . . . .
H24B H 0.7028 0.5812 0.7708 0.088 Uiso 1 1 d G . . . .
O4 O 0.3908(2) 0.9626(3) 0.5203(2) 0.0350(12) Uani 0.899(5) 1 d . . . A 1
H4 H 0.3758 0.9947 0.4897 0.052 Uiso 0.899(5) 1 calc GR . . A 1
O6 O 0.3676(2) 0.8730(3) 0.5897(2) 0.0492(13) Uani 1 1 d . . . . .
N1 N 0.28283(18) 0.6805(2) 0.2875(2) 0.0140(8) Uani 1 1 d . . . . .
N3 N 0.39599(17) 0.6748(2) 0.29550(19) 0.0115(8) Uani 1 1 d . . . . .
N4 N 0.37976(18) 0.6338(2) 0.3945(2) 0.0129(8) Uani 1 1 d . . . . .
N6 N 0.34688(18) 0.8209(2) 0.29082(19) 0.0120(8) Uani 1 1 d . . . . .
N5 N 0.43438(18) 0.7771(2) 0.39869(19) 0.0127(8) Uani 1 1 d . . . . .
N2 N 0.3167(2) 0.7740(2) 0.3860(2) 0.0172(9) Uani 1 1 d . . . . .
C11 C 0.3986(2) 0.7007(3) 0.2417(2) 0.0133(10) Uani 1 1 d . . . . .
H11A H 0.3899 0.7538 0.2297 0.016 Uiso 1 1 calc R . . . .
C15 C 0.4129(2) 0.6002(3) 0.3158(2) 0.0106(9) Uani 1 1 d . . . . .
C1 C 0.2699(2) 0.6289(3) 0.2387(2) 0.0157(10) Uani 1 1 d . . . . .
H1 H 0.3004 0.6155 0.2270 0.019 Uiso 1 1 calc R . . . .
C14 C 0.4296(2) 0.5494(3) 0.2802(2) 0.0154(10) Uani 1 1 d . . . . .
H14 H 0.4414 0.4976 0.2947 0.018 Uiso 1 1 calc R . . . .
C29 C 0.5254(2) 0.7939(3) 0.4947(3) 0.0183(11) Uani 1 1 d . . . . .
C21 C 0.3008(2) 0.8370(3) 0.2336(2) 0.0146(10) Uani 1 1 d . . . . .
H21 H 0.2674 0.8032 0.2177 0.018 Uiso 1 1 calc R . . . .
C17 C 0.4299(2) 0.5118(3) 0.4096(2) 0.0142(10) Uani 1 1 d . . . . .
H17A H 0.4485 0.4737 0.3950 0.017 Uiso 1 1 calc R . . . .
C12 C 0.4137(2) 0.6522(3) 0.2031(2) 0.0165(10) Uani 1 1 d . . . . .
C22 C 0.3001(2) 0.9012(3) 0.1967(2) 0.0136(9) Uani 1 1 d . . . . .
C24 C 0.3952(2) 0.9362(3) 0.2814(3) 0.0191(11) Uani 1 1 d . . . . .
H24 H 0.4282 0.9706 0.2989 0.023 Uiso 1 1 calc R . . . .
C10 C 0.3391(2) 0.8229(3) 0.4365(3) 0.0187(11) Uani 1 1 d . . . . .
H10 H 0.3802 0.8349 0.4548 0.022 Uiso 1 1 calc R . . . .
C26 C 0.4400(2) 0.8494(3) 0.3787(2) 0.0164(10) Uani 1 1 d . . . . .
C30 C 0.4773(2) 0.7501(3) 0.4541(2) 0.0168(10) Uani 1 1 d . . . . .
H30 H 0.4745 0.6979 0.4661 0.020 Uiso 1 1 calc R . . . .
C5 C 0.2390(2) 0.6999(3) 0.3045(3) 0.0205(11) Uani 1 1 d . . . . .
C13 C 0.4287(2) 0.5760(3) 0.2228(2) 0.0184(11) Uani 1 1 d . . . . .
H13A H 0.4385 0.5414 0.1969 0.022 Uiso 1 1 calc R . . . .
C27 C 0.4870(3) 0.8973(3) 0.4175(3) 0.0304(14) Uani 1 1 d . . . . .
H27 H 0.4900 0.9485 0.4036 0.036 Uiso 1 1 calc R . . . .
C9 C 0.3054(3) 0.8567(3) 0.4633(3) 0.0264(13) Uani 1 1 d . . . . .
C3 C 0.1703(3) 0.6172(3) 0.2216(3) 0.0243(12) Uani 1 1 d . . . . .
H3A H 0.1313 0.5966 0.1986 0.029 Uiso 1 1 calc R . . . .
C4 C 0.1827(3) 0.6695(3) 0.2716(3) 0.0286(13) Uani 1 1 d . . . . .
H4A H 0.1524 0.6844 0.2834 0.034 Uiso 1 1 calc R . . . .
C28 C 0.5290(3) 0.8703(3) 0.4761(3) 0.0320(14) Uani 1 1 d . . . . .
H28 H 0.5602 0.9034 0.5039 0.038 Uiso 1 1 calc R . . . .
C6 C 0.2585(3) 0.7545(3) 0.3593(3) 0.0236(12) Uani 1 1 d . . . . .
C8 C 0.2465(3) 0.8375(4) 0.4357(4) 0.0426(17) Uani 1 1 d . . . . .
H8 H 0.2217 0.8597 0.4527 0.051 Uiso 1 1 calc R . . . .
C7 C 0.2221(3) 0.7869(4) 0.3840(4) 0.0406(17) Uani 1 1 d . . . . .
H7 H 0.1811 0.7743 0.3654 0.049 Uiso 1 1 calc R . . . .
C16 C 0.4077(2) 0.5790(3) 0.3748(2) 0.0111(9) Uani 1 1 d . . . . .
C19 C 0.3953(2) 0.5554(3) 0.4864(2) 0.0114(9) Uani 1 1 d . . . . .
C23 C 0.3488(2) 0.9500(3) 0.2208(2) 0.0177(11) Uani 1 1 d . . . . .
H23 H 0.3504 0.9932 0.1958 0.021 Uiso 1 1 calc R . . . .
C2 C 0.2150(2) 0.5946(3) 0.2049(2) 0.0158(10) Uani 1 1 d . . . . .
C18 C 0.4246(2) 0.5007(3) 0.4668(2) 0.0145(10) Uani 1 1 d . . . . .
H18 H 0.4410 0.4555 0.4923 0.017 Uiso 1 1 calc R . . . .
C20 C 0.3735(2) 0.6211(3) 0.4481(2) 0.0145(10) Uani 1 1 d . . . . .
H20 H 0.3531 0.6589 0.4608 0.017 Uiso 1 1 calc R . . . .
C25 C 0.3928(2) 0.8715(3) 0.3158(2) 0.0135(10) Uani 1 1 d . . . . .
O26 O 0.5000 1.1529(4) 0.7500 0.079(3) Uani 1 2 d S T P D 2
H26A H 0.5088 1.1916 0.7772 0.118 Uiso 0.5 1 d R . . D 2
H26B H 0.5283 1.1186 0.7648 0.118 Uiso 0.5 1 d R . . D 2
O28 O 0.4360(9) 1.0354(14) 0.6599(11) 0.066(7) Uani 0.25 1 d . . . E 1
H28A H 0.4364 1.0674 0.6894 0.098 Uiso 0.25 1 d R . . E 1
H28B H 0.4718 1.0185 0.6710 0.098 Uiso 0.25 1 d R . . E 1
O29 O 0.5222(9) 0.9945(12) 0.7800(12) 0.063(7) Uani 0.25 1 d . U . F 2
O22 O 0.5845(3) 0.6840(4) 0.7311(3) 0.0791(19) Uani 1 1 d . . . . .
H22A H 0.5872 0.7318 0.7446 0.119 Uiso 1 1 d R . . . .
H22B H 0.6189 0.6614 0.7508 0.119 Uiso 1 1 d R . . . .
O21 O 0.4358(2) 0.7482(3) 0.5764(3) 0.0519(13) Uani 1 1 d . . . . .
H21A H 0.4714 0.7286 0.5937 0.078 Uiso 1 1 d R . . . .
H21B H 0.4294 0.7718 0.6061 0.078 Uiso 1 1 d R . . . .
O23 O 0.5097(3) 0.9211(3) 0.6339(4) 0.098(3) Uani 1 1 d . . . . .
H23A H 0.5341 0.9188 0.6165 0.147 Uiso 1 1 d R . . . .
H23B H 0.4734 0.9170 0.6038 0.147 Uiso 1 1 d R . . . .
O27 O 0.5578(6) 0.8148(10) 0.7903(8) 0.108(6) Uani 0.5 1 d . . . G 2
H27A H 0.5222 0.8319 0.7654 0.162 Uiso 0.5 1 d R . . G 2
H27B H 0.5833 0.8523 0.7978 0.162 Uiso 0.5 1 d R . . G 2
O25 O 0.5000 0.6028(5) 0.7500 0.138(5) Uani 1 2 d S TU P . .
H25A H 0.4870 0.6327 0.7714 0.207 Uiso 0.5 1 d R . . . .
H25B H 0.5333 0.6213 0.7529 0.207 Uiso 0.5 1 d R . . . .
O4A O 0.2723(18) 0.880(2) 0.570(2) 0.030(10) Uani 0.101(5) 1 d . U . A 2
H4AA H 0.2877 0.8482 0.6009 0.045 Uiso 0.101(5) 1 d R . . A 2
O27A O 0.4399(8) 0.8922(12) 0.7243(9) 0.131(7) Uani 0.5 1 d . U . H 1
H27C H 0.4265 0.8460 0.7094 0.197 Uiso 0.5 1 d R . . H 1
H27D H 0.4256 0.9260 0.6928 0.197 Uiso 0.5 1 d R . . H 1
O19A O 0.2298(12) 0.7101(8) 0.064(2) 0.085(11) Uani 0.48(3) 1 d . . . C 2
H19C H 0.2523 0.7487 0.0640 0.127 Uiso 0.48(3) 1 d R . . C 2
H19D H 0.2335 0.7034 0.1033 0.127 Uiso 0.48(3) 1 d R . . C 2
O20A O 0.1516(9) 0.6185(14) -0.0447(17) 0.074(9) Uani 0.48(3) 1 d . . . C 2
H20C H 0.1329 0.6525 -0.0270 0.111 Uiso 0.48(3) 1 d GR . . C 2
H20D H 0.1285 0.5723 -0.0558 0.111 Uiso 0.48(3) 1 d GR . . C 2

loop_
_atom_site_aniso_label
_atom_site_aniso_U_11
_atom_site_aniso_U_22
_atom_site_aniso_U_33
_atom_site_aniso_U_23
_atom_site_aniso_U_13
_atom_site_aniso_U_12
Gd01 0.02684(15) 0.01763(14) 0.01800(14) 0.00447(10) 0.01500(11) 0.00399(10)
Co02 0.0209(4) 0.0083(3) 0.0089(3) 0.0020(2) 0.0093(3) 0.0027(2)
P1X 0.022(4) 0.021(4) 0.021(4) -0.0004(10) 0.010(2) 0.0003(10)
P5 0.0217(7) 0.0151(7) 0.0115(6) 0.0031(5) 0.0046(5) 0.0001(5)
P3 0.0339(8) 0.0201(7) 0.0125(7) 0.0004(5) 0.0152(6) -0.0010(6)
P4 0.0240(7) 0.0189(7) 0.0126(7) 0.0032(5) 0.0123(6) 0.0004(5)
P1 0.0217(7) 0.0249(7) 0.0107(7) 0.0006(5) 0.0078(6) -0.0038(5)
P6 0.0267(8) 0.0209(7) 0.0126(7) 0.0015(5) 0.0037(6) 0.0025(5)
P2 0.0292(10) 0.0264(10) 0.0169(9) -0.0035(6) 0.0075(7) 0.0072(7)
O14 0.035(2) 0.023(2) 0.0109(19) 0.0032(14) 0.0100(17) 0.0005(16)
O10 0.025(2) 0.041(2) 0.016(2) 0.0103(16) 0.0099(17) -0.0005(17)
O11 0.040(2) 0.028(2) 0.028(2) -0.0085(17) 0.025(2) -0.0104(17)
O7 0.031(2) 0.026(2) 0.018(2) 0.0012(15) 0.0080(18) 0.0025(16)
O13 0.035(2) 0.0144(19) 0.020(2) 0.0078(15) 0.0048(18) 0.0020(15)
O12 0.031(2) 0.028(2) 0.021(2) -0.0001(16) 0.0156(18) -0.0062(16)
O15 0.021(2) 0.033(2) 0.019(2) -0.0012(16) 0.0046(17) -0.0054(16)
O3 0.036(2) 0.021(2) 0.025(2) -0.0055(15) 0.0195(19) -0.0107(16)
O16 0.022(2) 0.031(3) 0.027(3) 0.0001(19) 0.003(2) -0.0055(18)
O1 0.033(2) 0.031(2) 0.017(2) 0.0028(15) 0.0146(18) -0.0023(17)
O5 0.041(3) 0.028(2) 0.029(3) -0.0048(18) 0.009(2) 0.0067(18)
O8 0.061(3) 0.024(2) 0.023(2) 0.0011(16) 0.023(2) -0.0086(19)
O2 0.028(2) 0.059(3) 0.021(2) -0.002(2) 0.0076(19) -0.004(2)
O18 0.043(3) 0.036(3) 0.013(2) 0.0032(18) 0.011(2) 0.005(2)
O17 0.024(2) 0.019(2) 0.033(3) -0.0009(18) -0.001(2) 0.0033(17)
O19 0.018(5) 0.013(4) 0.012(5) -0.001(3) 0.009(4) 0.001(3)
O20 0.022(5) 0.028(6) 0.013(5) -0.002(3) 0.008(4) 0.013(4)
O2X 0.016(9) 0.016(9) 0.016(9) 0.0001(10) 0.007(4) -0.0001(10)
O4X 0.013(10) 0.016(10) 0.014(10) 0.004(5) 0.005(6) 0.001(5)
O3X 0.017(9) 0.017(9) 0.017(9) 0.0000(10) 0.008(4) 0.0001(10)
O9 0.032(2) 0.030(2) 0.018(2) -0.0001(16) 0.0170(18) -0.0028(17)
O24 0.040(3) 0.097(4) 0.035(3) 0.028(3) 0.014(3) 0.004(3)
O4 0.031(3) 0.032(3) 0.032(3) 0.000(2) 0.005(2) 0.002(2)
O6 0.062(3) 0.050(3) 0.027(3) -0.001(2) 0.012(3) 0.007(2)
N1 0.020(2) 0.010(2) 0.016(2) 0.0057(15) 0.0121(18) 0.0045(15)
N3 0.018(2) 0.0076(19) 0.012(2) 0.0010(14) 0.0098(17) -0.0002(15)
N4 0.019(2) 0.010(2) 0.012(2) 0.0014(15) 0.0088(18) 0.0000(15)
N6 0.019(2) 0.0096(19) 0.011(2) 0.0014(14) 0.0096(18) 0.0030(15)
N5 0.022(2) 0.012(2) 0.007(2) -0.0022(14) 0.0089(17) 0.0021(16)
N2 0.031(3) 0.008(2) 0.018(2) 0.0050(16) 0.016(2) 0.0065(17)
C11 0.022(3) 0.012(2) 0.010(2) 0.0026(17) 0.011(2) 0.0001(18)
C15 0.012(2) 0.011(2) 0.009(2) -0.0003(17) 0.0046(19) -0.0005(17)
C1 0.024(3) 0.014(2) 0.014(3) 0.0050(18) 0.013(2) 0.0023(19)
C14 0.021(3) 0.015(2) 0.014(3) 0.0002(18) 0.011(2) 0.0001(19)
C29 0.020(3) 0.020(3) 0.015(3) 0.0034(19) 0.008(2) 0.005(2)
C21 0.021(3) 0.013(2) 0.013(3) 0.0010(18) 0.011(2) -0.0005(19)
C17 0.023(3) 0.009(2) 0.014(3) 0.0037(17) 0.011(2) 0.0049(18)
C12 0.021(3) 0.019(3) 0.014(3) 0.0012(19) 0.012(2) 0.000(2)
C22 0.020(3) 0.014(2) 0.008(2) 0.0005(17) 0.008(2) 0.0027(19)
C24 0.023(3) 0.018(3) 0.017(3) 0.005(2) 0.009(2) 0.000(2)
C10 0.030(3) 0.012(2) 0.018(3) 0.0036(19) 0.014(2) 0.008(2)
C26 0.022(3) 0.019(3) 0.012(3) 0.0025(18) 0.010(2) 0.002(2)
C30 0.028(3) 0.010(2) 0.013(3) 0.0015(18) 0.010(2) 0.0042(19)
C5 0.028(3) 0.014(3) 0.027(3) 0.002(2) 0.019(3) 0.005(2)
C13 0.029(3) 0.019(3) 0.014(3) -0.0023(19) 0.017(2) 0.004(2)
C27 0.028(3) 0.026(3) 0.027(3) 0.011(2) 0.002(3) -0.009(2)
C9 0.034(3) 0.026(3) 0.022(3) 0.002(2) 0.016(3) 0.013(2)
C3 0.023(3) 0.017(3) 0.035(3) 0.003(2) 0.015(3) -0.001(2)
C4 0.028(3) 0.026(3) 0.045(4) -0.004(3) 0.028(3) 0.002(2)
C28 0.024(3) 0.031(3) 0.031(4) 0.006(3) 0.004(3) -0.010(2)
C6 0.033(3) 0.019(3) 0.026(3) 0.002(2) 0.020(3) 0.010(2)
C8 0.051(4) 0.048(4) 0.046(4) -0.014(3) 0.037(4) 0.011(3)
C7 0.026(3) 0.049(4) 0.052(5) -0.016(3) 0.023(3) 0.004(3)
C16 0.012(2) 0.013(2) 0.010(2) -0.0024(17) 0.0058(19) -0.0013(17)
C19 0.015(2) 0.013(2) 0.008(2) 0.0008(17) 0.0063(19) -0.0022(17)
C23 0.026(3) 0.016(3) 0.016(3) 0.0053(19) 0.013(2) 0.000(2)
C2 0.023(3) 0.011(2) 0.016(3) 0.0076(18) 0.010(2) 0.0016(19)
C18 0.017(3) 0.012(2) 0.017(3) 0.0047(18) 0.009(2) 0.0024(18)
C20 0.023(3) 0.012(2) 0.015(3) 0.0021(18) 0.014(2) 0.0040(18)
C25 0.015(2) 0.016(2) 0.011(2) 0.0009(18) 0.007(2) 0.0007(18)
O26 0.059(5) 0.047(5) 0.104(8) 0.000 0.012(5) 0.000
O28 0.051(14) 0.12(2) 0.053(15) 0.011(13) 0.043(13) 0.020(13)
O29 0.068(14) 0.059(11) 0.098(16) 0.011(10) 0.069(12) 0.004(9)
O22 0.083(5) 0.085(5) 0.072(5) 0.016(4) 0.037(4) -0.005(4)
O21 0.061(3) 0.044(3) 0.061(4) -0.007(3) 0.037(3) -0.008(2)
O23 0.075(5) 0.049(4) 0.170(8) -0.023(4) 0.055(5) -0.013(3)
O27 0.069(9) 0.149(15) 0.117(14) -0.086(12) 0.050(10) -0.037(10)
O25 0.145(10) 0.063(6) 0.245(14) 0.000 0.122(10) 0.000
O4A 0.042(13) 0.028(13) 0.022(13) -0.003(8) 0.016(9) 0.015(9)
O27A 0.102(12) 0.165(14) 0.111(13) -0.034(11) 0.034(10) 0.003(11)
O19A 0.088(17) 0.037(7) 0.18(3) -0.011(11) 0.11(2) -0.002(8)
O20A 0.062(10) 0.046(11) 0.15(2) 0.042(13) 0.077(14) 0.023(8)

loop_
_atom_type_symbol
_atom_type_description
_atom_type_scat_dispersion_real
_atom_type_scat_dispersion_imag
_atom_type_scat_source
C C 0.0033 0.0016 'International Tables Vol C Tables 4.2.6.8 and 6.1.1.4'
H H 0.0000 0.0000 'International Tables Vol C Tables 4.2.6.8 and 6.1.1.4'
Co Co 0.3494 0.9721 'International Tables Vol C Tables 4.2.6.8 and 6.1.1.4'
Gd Gd -0.1653 3.9035 'International Tables Vol C Tables 4.2.6.8 and 6.1.1.4'
N N 0.0061 0.0033 'International Tables Vol C Tables 4.2.6.8 and 6.1.1.4'
O O 0.0106 0.0060 'International Tables Vol C Tables 4.2.6.8 and 6.1.1.4'
P P 0.1023 0.0942 'International Tables Vol C Tables 4.2.6.8 and 6.1.1.4'

loop_
_geom_angle_atom_site_label_1
_geom_angle_atom_site_label_2
_geom_angle_atom_site_label_3
_geom_angle
_geom_angle_site_symmetry_1
_geom_angle_site_symmetry_3
O14 Gd01 O5 81.08(13) 7_565 4_545
O14 Gd01 O19 116.2(2) 7_565 .
O14 Gd01 O20 80.4(2) 7_565 .
O14 Gd01 O19A 103.0(9) 7_565 .
O14 Gd01 O20A 71.4(5) 7_565 .
O7 Gd01 O14 86.85(13) . 7_565
O7 Gd01 O12 78.27(13) . 6_565
O7 Gd01 O5 150.08(14) . 4_545
O7 Gd01 O19 67.9(3) . .
O7 Gd01 O20 124.1(4) . .
O7 Gd01 O19A 77.8(6) . .
O7 Gd01 O20A 136.1(5) . .
O12 Gd01 O14 90.18(13) 6_565 7_565
O12 Gd01 O5 74.52(14) 6_565 4_545
O12 Gd01 O19 134.6(3) 6_565 .
O12 Gd01 O20 154.7(3) 6_565 .
O12 Gd01 O19A 151.9(9) 6_565 .
O12 Gd01 O20A 137.1(8) 6_565 .
O1 Gd01 O14 164.32(14) . 7_565
O1 Gd01 O7 108.79(14) . .
O1 Gd01 O12 91.91(14) . 6_565
O1 Gd01 O5 84.51(14) . 4_545
O1 Gd01 O19 72.4(2) . .
O1 Gd01 O20 91.2(3) . .
O1 Gd01 O19A 82.1(7) . .
O1 Gd01 O20A 96.8(4) . .
O5 Gd01 O19 141.8(3) 4_545 .
O5 Gd01 O20A 64.7(7) 4_545 .
O20 Gd01 O5 80.8(3) . 4_545
O20 Gd01 O19 70.0(3) . .
O19A Gd01 O5 131.6(6) . 4_545
O19A Gd01 O20A 71.0(6) . .
N3 Co02 N1 91.47(17) . .
N3 Co02 N4 84.26(16) . .
N3 Co02 N6 91.99(16) . .
N3 Co02 N5 91.03(16) . .
N3 Co02 N2 174.85(18) . .
N4 Co02 N1 88.33(17) . .
N4 Co02 N6 174.52(17) . .
N4 Co02 N5 92.34(17) . .
N4 Co02 N2 94.21(16) . .
N6 Co02 N1 95.77(17) . .
N6 Co02 N5 83.73(17) . .
N6 Co02 N2 89.87(16) . .
N5 Co02 N1 177.46(16) . .
N2 Co02 N1 83.56(18) . .
N2 Co02 N5 93.95(17) . .
O5 P1X C9 106.7(9) . .
O5 P1X O4A 88.1(16) . .
O6 P1X O5 120.7(11) . .
O6 P1X C9 114.3(10) . .
O6 P1X O4A 99.2(18) . .
O4A P1X C9 126.5(18) . .
O14 P5 O13 110.7(2) . .
O14 P5 C22 108.0(2) . .
O13 P5 C22 103.6(2) . .
O15 P5 O14 115.9(2) . .
O15 P5 O13 110.7(2) . .
O15 P5 C22 107.1(2) . .
O7 P3 O9 111.3(2) . .
O7 P3 C12 106.1(2) . .
O8 P3 O7 115.3(2) . .
O8 P3 O9 110.6(2) . .
O8 P3 C12 108.2(2) . .
O9 P3 C12 104.7(2) . .
O10 P4 O11 113.2(2) . .
O10 P4 O12 116.2(2) . .
O10 P4 C19 104.8(2) . .
O11 P4 C19 105.7(2) . .
O12 P4 O11 107.2(2) . .
O12 P4 C19 109.2(2) . .
O3 P1 C2 105.1(2) . .
O1 P1 O3 109.4(2) . .
O1 P1 C2 106.3(2) . .
O2 P1 O3 107.9(2) . .
O2 P1 O1 117.3(2) . .
O2 P1 C2 110.2(2) . .
O16 P6 O17 111.2(3) . .
O16 P6 C29 107.8(3) . .
O18 P6 O16 116.7(3) . .
O18 P6 O17 110.7(3) . .
O18 P6 C29 106.5(2) . .
O17 P6 C29 102.9(2) . .
O2X P6 C29 101.8(13) . .
O4X P6 O2X 109.1(19) . .
O4X P6 C29 108.6(15) . .
O3X P6 O2X 110(2) . .
O3X P6 O4X 123(2) . .
O3X P6 C29 102.3(16) . .
O5 P2 O4 111.0(3) . .
O5 P2 C9 106.7(3) . .
O4 P2 C9 103.4(3) . .
O6 P2 O5 119.8(3) . .
O6 P2 O4 108.3(3) . .
O6 P2 C9 106.3(3) . .
P5 O14 Gd01 134.1(2) . 7_565
P4 O11 H11 109.5 . .
P3 O7 Gd01 155.6(2) . .
P5 O13 H13 109.5 . .
P4 O12 Gd01 165.1(2) . 6_566
P1 O3 H3 109.6 . .
P1 O1 Gd01 149.2(2) . .
P1X O5 Gd01 157.7(6) . 4
P2 O5 Gd01 143.7(3) . 4
P6 O17 H17 109.5 . .
Gd01 O19 H19A 110.3 . .
Gd01 O19 H19B 109.5 . .
H19A O19 H19B 109.2 . .
Gd01 O20 H20A 110.0 . .
Gd01 O20 H20B 109.4 . .
H20A O20 H20B 109.1 . .
P6 O2X H2X 109.5 . .
P3 O9 H9 109.5 . .
H24A O24 H24B 109.5 . .
P2 O4 H4 109.5 . .
C1 N1 Co02 127.7(3) . .
C1 N1 C5 118.1(4) . .
C5 N1 Co02 114.1(3) . .
C11 N3 Co02 126.4(3) . .
C11 N3 C15 119.4(4) . .
C15 N3 Co02 113.6(3) . .
C16 N4 Co02 113.4(3) . .
C20 N4 Co02 127.3(3) . .
C20 N4 C16 119.1(4) . .
C21 N6 Co02 127.4(3) . .
C21 N6 C25 119.1(4) . .
C25 N6 Co02 113.3(3) . .
C26 N5 Co02 113.1(3) . .
C30 N5 Co02 128.0(3) . .
C30 N5 C26 118.8(4) . .
C10 N2 Co02 126.3(4) . .
C10 N2 C6 120.1(4) . .
C6 N2 Co02 113.6(3) . .
N3 C11 H11A 119.0 . .
N3 C11 C12 122.1(4) . .
C12 C11 H11A 119.0 . .
N3 C15 C14 121.1(4) . .
N3 C15 C16 114.1(4) . .
C14 C15 C16 124.6(4) . .
N1 C1 H1 118.0 . .
N1 C1 C2 124.0(5) . .
C2 C1 H1 118.0 . .
C15 C14 H14 120.7 . .
C15 C14 C13 118.5(4) . .
C13 C14 H14 120.7 . .
C30 C29 P6 123.0(4) . .
C30 C29 C28 117.5(5) . .
C28 C29 P6 119.3(4) . .
N6 C21 H21 118.8 . .
N6 C21 C22 122.4(4) . .
C22 C21 H21 118.8 . .
C16 C17 H17A 120.6 . .
C16 C17 C18 118.7(4) . .
C18 C17 H17A 120.6 . .
C11 C12 P3 118.0(4) . .
C13 C12 P3 123.8(4) . .
C13 C12 C11 118.0(4) . .
C21 C22 P5 120.7(4) . .
C23 C22 P5 121.3(4) . .
C23 C22 C21 118.0(5) . .
C23 C24 H24 120.5 . .
C25 C24 H24 120.5 . .
C25 C24 C23 118.9(5) . .
N2 C10 H10 118.4 . .
N2 C10 C9 123.2(5) . .
C9 C10 H10 118.4 . .
N5 C26 C27 120.8(5) . .
N5 C26 C25 114.5(4) . .
C27 C26 C25 124.6(5) . .
N5 C30 C29 123.5(5) . .
N5 C30 H30 118.2 . .
C29 C30 H30 118.2 . .
N1 C5 C4 121.1(5) . .
N1 C5 C6 113.4(5) . .
C4 C5 C6 125.5(5) . .
C14 C13 H13A 119.7 . .
C12 C13 C14 120.6(4) . .
C12 C13 H13A 119.7 . .
C26 C27 H27 120.2 . .
C28 C27 C26 119.6(5) . .
C28 C27 H27 120.2 . .
C10 C9 P1X 138.8(7) . .
C10 C9 P2 119.9(5) . .
C8 C9 P1X 100.7(7) . .
C8 C9 P2 123.5(4) . .
C8 C9 C10 116.6(5) . .
C4 C3 H3A 120.0 . .
C4 C3 C2 120.0(5) . .
C2 C3 H3A 120.0 . .
C5 C4 C3 119.9(5) . .
C5 C4 H4A 120.0 . .
C3 C4 H4A 120.0 . .
C29 C28 H28 120.2 . .
C27 C28 C29 119.5(5) . .
C27 C28 H28 120.2 . .
N2 C6 C5 115.3(4) . .
N2 C6 C7 119.4(5) . .
C7 C6 C5 125.2(6) . .
C9 C8 H8 119.2 . .
C9 C8 C7 121.7(5) . .
C7 C8 H8 119.2 . .
C6 C7 H7 120.5 . .
C8 C7 C6 119.0(6) . .
C8 C7 H7 120.5 . .
N4 C16 C15 114.0(4) . .
N4 C16 C17 121.3(4) . .
C17 C16 C15 124.6(4) . .
C18 C19 P4 119.8(4) . .
C20 C19 P4 122.7(4) . .
C20 C19 C18 117.4(4) . .
C22 C23 C24 120.0(4) . .
C22 C23 H23 120.0 . .
C24 C23 H23 120.0 . .
C1 C2 P1 119.6(4) . .
C1 C2 C3 116.9(5) . .
C3 C2 P1 123.5(4) . .
C17 C18 H18 119.9 . .
C19 C18 C17 120.2(4) . .
C19 C18 H18 119.9 . .
N4 C20 C19 123.2(4) . .
N4 C20 H20 118.4 . .
C19 C20 H20 118.4 . .
N6 C25 C24 121.3(5) . .
N6 C25 C26 114.8(4) . .
C24 C25 C26 123.8(5) . .
H26A O26 H26B 109.4 . .
H28A O28 H28B 109.3 . .
H22A O22 H22B 109.5 . .
H21A O21 H21B 109.5 . .
H23A O23 H23B 109.6 . .
H27A O27 H27B 109.5 . .
H25A O25 H25B 109.5 . .
P1X O4A H4AA 109.3 . .
H27C O27A H27D 109.5 . .
Gd01 O19A H19C 109.3 . .
Gd01 O19A H19D 107.9 . .
H19C O19A H19D 109.4 . .
Gd01 O20A H20C 112.6 . .
Gd01 O20A H20D 113.1 . .
H20C O20A H20D 105.7 . .

loop_
_geom_bond_atom_site_label_1
_geom_bond_atom_site_label_2
_geom_bond_distance
_geom_bond_site_symmetry_2
Gd01 O14 2.315(4) 7_565
Gd01 O7 2.287(4) .
Gd01 O12 2.312(4) 6_565
Gd01 O1 2.248(4) .
Gd01 O5 2.442(4) 4_545
Gd01 O19 2.585(9) .
Gd01 O20 2.391(10) .
Gd01 O19A 2.365(14) .
Gd01 O20A 2.57(2) .
Co02 N1 1.948(4) .
Co02 N3 1.923(4) .
Co02 N4 1.933(4) .
Co02 N6 1.936(4) .
Co02 N5 1.946(4) .
Co02 N2 1.945(4) .
P1X O5 1.562(15) .
P1X O6 1.376(16) .
P1X C9 1.754(16) .
P1X O4A 1.56(4) .
P5 O14 1.505(4) .
P5 O13 1.568(4) .
P5 O15 1.495(4) .
P5 C22 1.809(5) .
P3 O7 1.508(4) .
P3 O8 1.492(4) .
P3 O9 1.556(4) .
P3 C12 1.832(5) .
P4 O10 1.504(4) .
P4 O11 1.551(4) .
P4 O12 1.504(4) .
P4 C19 1.809(5) .
P1 O3 1.548(4) .
P1 O1 1.511(4) .
P1 O2 1.500(4) .
P1 C2 1.815(5) .
P6 O16 1.510(4) .
P6 O18 1.495(5) .
P6 O17 1.555(4) .
P6 O2X 1.80(4) .
P6 O4X 1.45(4) .
P6 O3X 1.44(4) .
P6 C29 1.819(5) .
P2 O5 1.489(4) .
P2 O4 1.579(5) .
P2 O6 1.464(5) .
P2 C9 1.821(6) .
O14 Gd01 2.315(4) 7_565
O11 H11 0.8400 .
O13 H13 0.8400 .
O12 Gd01 2.312(4) 6_566
O3 H3 0.8385 .
O5 Gd01 2.442(4) 4
O17 H17 0.8400 .
O19 H19A 0.8818 .
O19 H19B 0.8820 .
O20 H20A 0.8788 .
O20 H20B 0.8815 .
O2X H2X 0.8400 .
O9 H9 0.8400 .
O24 H24A 0.8700 .
O24 H24B 0.8704 .
O4 H4 0.8400 .
N1 C1 1.352(6) .
N1 C5 1.365(6) .
N3 C11 1.346(6) .
N3 C15 1.364(6) .
N4 C16 1.368(6) .
N4 C20 1.329(6) .
N6 C21 1.341(6) .
N6 C25 1.353(6) .
N5 C26 1.351(6) .
N5 C30 1.334(6) .
N2 C10 1.337(7) .
N2 C6 1.354(7) .
C11 H11A 0.9500 .
C11 C12 1.387(6) .
C15 C14 1.385(6) .
C15 C16 1.466(6) .
C1 H1 0.9500 .
C1 C2 1.380(7) .
C14 H14 0.9500 .
C14 C13 1.389(7) .
C29 C30 1.377(7) .
C29 C28 1.394(7) .
C21 H21 0.9500 .
C21 C22 1.387(6) .
C17 H17A 0.9500 .
C17 C16 1.373(6) .
C17 C18 1.394(7) .
C12 C13 1.381(7) .
C22 C23 1.381(7) .
C24 H24 0.9500 .
C24 C23 1.384(7) .
C24 C25 1.382(7) .
C10 H10 0.9500 .
C10 C9 1.379(7) .
C26 C27 1.391(7) .
C26 C25 1.456(7) .
C30 H30 0.9500 .
C5 C4 1.378(8) .
C5 C6 1.471(8) .
C13 H13A 0.9500 .
C27 H27 0.9500 .
C27 C28 1.373(8) .
C9 C8 1.367(9) .
C3 H3A 0.9500 .
C3 C4 1.382(8) .
C3 C2 1.397(7) .
C4 H4A 0.9500 .
C28 H28 0.9500 .
C6 C7 1.389(7) .
C8 H8 0.9500 .
C8 C7 1.379(9) .
C7 H7 0.9500 .
C19 C18 1.387(6) .
C19 C20 1.386(6) .
C23 H23 0.9500 .
C18 H18 0.9500 .
C20 H20 0.9500 .
O26 H26A 0.8705 .
O26 H26B 0.8686 .
O28 H28A 0.8710 .
O28 H28B 0.8682 .
O29 O29 1.34(5) 2_656
O22 H22A 0.8701 .
O22 H22B 0.8696 .
O21 H21A 0.8703 .
O21 H21B 0.8703 .
O23 H23A 0.8684 .
O23 H23B 0.8706 .
O27 H27A 0.8702 .
O27 H27B 0.8695 .
O25 H25A 0.8702 .
O25 H25B 0.8702 .
O4A H4AA 0.8397 .
O27A H27C 0.8695 .
O27A H27D 0.8705 .
O19A H19C 0.8717 .
O19A H19D 0.8727 .
O20A H20C 0.9469 .
O20A H20D 0.9487 .

loop_
_geom_torsion_atom_site_label_1
_geom_torsion_atom_site_label_2
_geom_torsion_atom_site_label_3
_geom_torsion_atom_site_label_4
_geom_torsion
_geom_torsion_site_symmetry_4
Co02 N1 C1 C2 175.7(3) .
Co02 N1 C5 C4 -178.0(4) .
Co02 N1 C5 C6 2.0(5) .
Co02 N3 C11 C12 -165.3(4) .
Co02 N3 C15 C14 167.9(4) .
Co02 N3 C15 C16 -8.3(5) .
Co02 N4 C16 C15 -4.0(5) .
Co02 N4 C16 C17 174.3(4) .
Co02 N4 C20 C19 -172.6(4) .
Co02 N6 C21 C22 -171.0(3) .
Co02 N6 C25 C24 171.1(4) .
Co02 N6 C25 C26 -5.1(5) .
Co02 N5 C26 C27 171.5(4) .
Co02 N5 C26 C25 -6.9(5) .
Co02 N5 C30 C29 -171.5(4) .
Co02 N2 C10 C9 176.9(4) .
Co02 N2 C6 C5 2.2(6) .
Co02 N2 C6 C7 -176.9(5) .
P1X C9 C8 C7 -161.6(8) .
P5 C22 C23 C24 177.4(4) .
P3 C12 C13 C14 -176.1(4) .
P4 C19 C18 C17 -179.4(4) .
P4 C19 C20 N4 177.3(4) .
P6 C29 C30 N5 174.9(4) .
P6 C29 C28 C27 -178.9(5) .
P2 C9 C8 C7 -179.4(6) .
O14 P5 C22 C21 -86.4(4) .
O14 P5 C22 C23 93.5(4) .
O10 P4 O12 Gd01 -19.0(10) 6_566
O10 P4 C19 C18 33.3(4) .
O10 P4 C19 C20 -144.4(4) .
O11 P4 O12 Gd01 -146.7(9) 6_566
O11 P4 C19 C18 153.2(4) .
O11 P4 C19 C20 -24.6(5) .
O7 P3 C12 C11 -93.9(4) .
O7 P3 C12 C13 81.1(5) .
O13 P5 O14 Gd01 -19.6(4) 7_565
O13 P5 C22 C21 156.1(4) .
O13 P5 C22 C23 -24.0(5) .
O12 P4 C19 C18 -91.8(4) .
O12 P4 C19 C20 90.4(4) .
O15 P5 O14 Gd01 107.5(3) 7_565
O15 P5 C22 C21 39.1(4) .
O15 P5 C22 C23 -141.1(4) .
O3 P1 O1 Gd01 140.3(4) .
O3 P1 C2 C1 85.7(4) .
O3 P1 C2 C3 -93.3(4) .
O16 P6 C29 C30 147.9(4) .
O16 P6 C29 C28 -36.9(5) .
O1 P1 C2 C1 -30.3(4) .
O1 P1 C2 C3 150.7(4) .
O5 P1X C9 C10 122.2(9) .
O5 P1X C9 C8 -82.9(10) .
O5 P2 C9 C10 149.1(4) .
O5 P2 C9 C8 -31.3(6) .
O8 P3 O7 Gd01 -139.9(5) .
O8 P3 C12 C11 30.3(5) .
O8 P3 C12 C13 -154.7(4) .
O2 P1 O1 Gd01 17.1(6) .
O2 P1 C2 C1 -158.3(4) .
O2 P1 C2 C3 22.7(5) .
O18 P6 C29 C30 -86.2(5) .
O18 P6 C29 C28 89.1(5) .
O17 P6 C29 C30 30.3(5) .
O17 P6 C29 C28 -154.4(5) .
O2X P6 C29 C30 -17.2(13) .
O2X P6 C29 C28 158.1(13) .
O4X P6 C29 C30 97.9(16) .
O4X P6 C29 C28 -86.8(16) .
O3X P6 C29 C30 -130.6(17) .
O3X P6 C29 C28 44.7(17) .
O9 P3 O7 Gd01 93.1(6) .
O9 P3 C12 C11 148.3(4) .
O9 P3 C12 C13 -36.7(5) .
O4 P2 O5 Gd01 37.8(5) 4
O4 P2 C9 C10 32.0(5) .
O4 P2 C9 C8 -148.4(6) .
O6 P1X O5 Gd01 158.8(9) 4
O6 P1X C9 C10 -13.9(19) .
O6 P1X C9 C8 141.0(11) .
O6 P2 O5 Gd01 165.3(4) 4
O6 P2 C9 C10 -82.0(5) .
O6 P2 C9 C8 97.6(6) .
N1 C1 C2 P1 -177.1(4) .
N1 C1 C2 C3 2.0(7) .
N1 C5 C4 C3 1.4(8) .
N1 C5 C6 N2 -2.8(7) .
N1 C5 C6 C7 176.3(6) .
N3 C11 C12 P3 172.6(4) .
N3 C11 C12 C13 -2.7(8) .
N3 C15 C14 C13 -0.1(7) .
N3 C15 C16 N4 8.1(6) .
N3 C15 C16 C17 -170.1(4) .
N6 C21 C22 P5 179.2(3) .
N6 C21 C22 C23 -0.6(7) .
N5 C26 C27 C28 1.7(9) .
N5 C26 C25 N6 8.1(6) .
N5 C26 C25 C24 -168.1(5) .
N2 C10 C9 P1X 152.6(10) .
N2 C10 C9 P2 179.9(4) .
N2 C10 C9 C8 0.3(8) .
N2 C6 C7 C8 -0.8(10) .
C11 N3 C15 C14 -3.5(7) .
C11 N3 C15 C16 -179.8(4) .
C11 C12 C13 C14 -1.1(8) .
C15 N3 C11 C12 5.0(7) .
C15 C14 C13 C12 2.4(8) .
C1 N1 C5 C4 -1.7(7) .
C1 N1 C5 C6 178.2(4) .
C14 C15 C16 N4 -168.0(4) .
C14 C15 C16 C17 13.8(8) .
C21 N6 C25 C24 -4.9(7) .
C21 N6 C25 C26 178.8(4) .
C21 C22 C23 C24 -2.8(7) .
C12 P3 O7 Gd01 -20.2(6) .
C22 P5 O14 Gd01 -132.5(3) 7_565
C10 N2 C6 C5 -179.5(4) .
C10 N2 C6 C7 1.4(8) .
C10 C9 C8 C7 0.2(10) .
C26 N5 C30 C29 4.8(7) .
C26 C27 C28 C29 2.8(10) .
C30 N5 C26 C27 -5.3(7) .
C30 N5 C26 C25 176.2(4) .
C30 C29 C28 C27 -3.4(9) .
C5 N1 C1 C2 0.0(7) .
C5 C6 C7 C8 -179.9(6) .
C27 C26 C25 N6 -170.3(5) .
C27 C26 C25 C24 13.5(8) .
C9 P1X O5 Gd01 26(3) 4
C9 P2 O5 Gd01 -74.1(5) 4
C9 C8 C7 C6 0.1(11) .
C4 C5 C6 N2 177.2(5) .
C4 C5 C6 C7 -3.8(9) .
C4 C3 C2 P1 176.8(4) .
C4 C3 C2 C1 -2.3(7) .
C28 C29 C30 N5 -0.4(8) .
C6 N2 C10 C9 -1.1(7) .
C6 C5 C4 C3 -178.6(5) .
C16 N4 C20 C19 1.6(7) .
C16 C15 C14 C13 175.7(5) .
C16 C17 C18 C19 2.4(7) .
C19 P4 O12 Gd01 99.2(9) 6_566
C23 C24 C25 N6 1.6(8) .
C23 C24 C25 C26 177.5(5) .
C2 P1 O1 Gd01 -106.7(5) .
C2 C3 C4 C5 0.7(9) .
C18 C17 C16 N4 -1.3(7) .
C18 C17 C16 C15 176.8(4) .
C18 C19 C20 N4 -0.5(7) .
C20 N4 C16 C15 -179.0(4) .
C20 N4 C16 C17 -0.7(7) .
C20 C19 C18 C17 -1.6(7) .
C25 N6 C21 C22 4.5(7) .
C25 C24 C23 C22 2.3(8) .
C25 C26 C27 C28 179.9(6) .
O4A P1X O5 Gd01 -102(2) 4
O4A P1X C9 C10 -137(2) .
O4A P1X C9 C8 18(2) .
